data_4079728
loop_
_publ_author_name
'Summerscales, Owen T.'
'Rivers, Christopher J.'
'Taylor, Morgan J.'
'Hitchcock, Peter B.'
'Green, Jennifer C.'
'Cloke, F. Geoffrey N.'

_publ_section_title
;
 Double-Sandwich Pentalene Complexes M2(pent&#x2020;)2(M = Rh, Pd;
 pent&#x2020;= 1,4-Bis(triisopropylsilyl)pentalene): Synthesis, Structure,
 and Bonding
;
_journal_issue 24
_journal_name_full Organometallics
_journal_page_first 8613
_journal_paper_doi 10.1021/om3010004
_journal_volume 31
_journal_year 2012
_chemical_compound_source 'synthesis as described'
_chemical_formula_moiety 'C52 H92 Pd2 Si4'
_chemical_formula_structural 'C52 H92 Pd2 Si4'
_chemical_formula_sum 'C52 H92 Pd2 Si4'
_chemical_formula_weight 1042.42
_chemical_name_common '[Pd2(pentalene(SiiPr3)2)2]'
_chemical_name_systematic
;
 ?
;
_space_group_IT_number 5
_symmetry_cell_setting monoclinic
_symmetry_Int_Tables_number 5
_symmetry_space_group_name_Hall 'C 2y'
_symmetry_space_group_name_H-M 'C 1 2 1'
_atom_sites_solution_hydrogens geom
_atom_sites_solution_primary direct
_atom_sites_solution_secondary difmap
_audit_conform_dict_location ftp://ftp.iucr.org/cifdics/cif_core_2.1beta5.dic
_audit_conform_dict_name cif_core.dic
_audit_conform_dict_version 2.1beta5
_audit_creation_date 2000-03-13T16:10:48-00:00
_audit_creation_method 'WinGX routine CIF_UPDATE'
_cell_angle_alpha 90
_cell_angle_beta 96.549(4)
_cell_angle_gamma 90
_cell_formula_units_Z 4
_cell_length_a 21.3740(12)
_cell_length_b 13.3834(8)
_cell_length_c 21.1553(12)
_cell_measurement_reflns_used 188782
_cell_measurement_temperature 173(2)
_cell_measurement_theta_max 22.986
_cell_measurement_theta_min 4.529
_cell_measurement_wavelength 0.71073
_cell_volume 6012.1(6)
_computing_cell_refinement 'HKL Scalepack (Otwinowski & Minor 1997)'
_computing_data_reduction 'HKL Denzo and Scalepack (Otwinowski & Minor 1997)'
_computing_molecular_graphics 'Ortep-3 for Windows (Farrugia, 1997)'
_computing_publication_material 'WinGX publication routines (Farrugia, 1999)'
_computing_structure_refinement 'SHELXL-97 (Sheldrick, 1997)'
_computing_structure_solution 'SHELXS-97 (Sheldrick, 1997)'
_diffrn_ambient_temperature 173(2)
_diffrn_measured_fraction_theta_full 0.975
_diffrn_measured_fraction_theta_max 0.975
_diffrn_measurement_device KappaCCD
_diffrn_measurement_method CCD
_diffrn_radiation_monochromator graphite
_diffrn_radiation_probe x-ray
_diffrn_radiation_type MoK\a
_diffrn_radiation_wavelength 0.71073
_diffrn_reflns_av_R_equivalents 0.0721
_diffrn_reflns_av_sigmaI/netI 0.0721
_diffrn_reflns_limit_h_max 23
_diffrn_reflns_limit_h_min -23
_diffrn_reflns_limit_k_max 14
_diffrn_reflns_limit_k_min -14
_diffrn_reflns_limit_l_max 22
_diffrn_reflns_limit_l_min -23
_diffrn_reflns_number 15822
_diffrn_reflns_theta_full 23.05
_diffrn_reflns_theta_max 23.05
_diffrn_reflns_theta_min 4.55
_exptl_absorpt_coefficient_mu 0.706
_exptl_absorpt_correction_T_max 0.985
_exptl_absorpt_correction_T_min 0.7528
_exptl_absorpt_correction_type multi-scan
_exptl_absorpt_process_details
;
        [c.f. r.h. blessing, acta cryst. (1995), a51, 33-38]
;
_exptl_crystal_colour black
_exptl_crystal_density_diffrn 1.152
_exptl_crystal_density_method 'not measured'
_exptl_crystal_description plate
_exptl_crystal_F_000 2208
_exptl_crystal_size_max 0.4
_exptl_crystal_size_mid 0.4
_exptl_crystal_size_min 0.05
_refine_diff_density_max 2.176
_refine_diff_density_min -1.457
_refine_diff_density_rms 0.173
_refine_ls_abs_structure_details 'Flack H D (1983), Acta Cryst. A39, 876-881'
_refine_ls_abs_structure_Flack 0.43(9)
_refine_ls_extinction_method none
_refine_ls_goodness_of_fit_ref 1.135
_refine_ls_hydrogen_treatment mixed
_refine_ls_matrix_type full
_refine_ls_number_parameters 403
_refine_ls_number_reflns 7174
_refine_ls_number_restraints 1
_refine_ls_restrained_S_all 1.135
_refine_ls_R_factor_all 0.1155
_refine_ls_R_factor_gt 0.1087
_refine_ls_shift/su_max 0
_refine_ls_shift/su_mean 0
_refine_ls_structure_factor_coef Fsqd
_refine_ls_weighting_details 'calc w=1/[\s^2^(Fo^2^)+(0.1585P)^2^+114.8349P] where P=(Fo^2^+2Fc^2^)/3'
_refine_ls_weighting_scheme calc
_refine_ls_wR_factor_gt 0.2962
_refine_ls_wR_factor_ref 0.3021
_reflns_number_gt 6603
_reflns_number_total 7174
_reflns_threshold_expression >2sigma(I)
_cod_data_source_file om3010004_si_001.cif
_cod_data_source_block mar1500
_cod_original_sg_symbol_H-M C2
_cod_database_code 4079728

loop_
_symmetry_equiv_pos_as_xyz
'x, y, z'
'-x, y, -z'
'x+1/2, y+1/2, z'
'-x+1/2, y+1/2, -z'

loop_
_atom_site_label
_atom_site_type_symbol
_atom_site_fract_x
_atom_site_fract_y
_atom_site_fract_z
_atom_site_U_iso_or_equiv
_atom_site_adp_type
_atom_site_occupancy
_atom_site_symmetry_multiplicity
_atom_site_calc_flag
_atom_site_refinement_flags
_atom_site_disorder_group
Pd1 Pd 0.44536(6) 0.31716(9) 0.45725(6) 0.0424(5) Uani 0.945(3) 1 d P 1
Si1 Si 0.4550(2) 0.1174(3) 0.3354(2) 0.0345(10) Uani 0.945(3) 1 d P 1
Si2 Si 0.33763(19) 0.5131(3) 0.5080(2) 0.0337(10) Uani 0.945(3) 1 d P 1
C1 C 0.4584(9) 0.1648(11) 0.4200(8) 0.036(4) Uani 0.945(3) 1 d P 1
C2 C 0.4044(7) 0.1660(13) 0.4580(10) 0.045(5) Uani 0.945(3) 1 d P 1
H2 H 0.3615 0.1645 0.4403 0.053 Uiso 0.945(3) 1 calc PR 1
C3 C 0.4238(7) 0.1696(11) 0.5218(7) 0.025(3) Uani 0.945(3) 1 d P 1
H3 H 0.3962 0.1751 0.5538 0.03 Uiso 0.945(3) 1 calc PR 1
C4 C 0.5115(7) 0.1642(11) 0.4659(9) 0.033(4) Uani 0.945(3) 1 d P 1
C5 C 0.4681(8) -0.0228(13) 0.3408(8) 0.041(4) Uani 0.945(3) 1 d P 1
H5 H 0.4592 -0.0506 0.2968 0.049 Uiso 0.945(3) 1 calc PR 1
C6 C 0.5377(10) -0.0510(16) 0.3662(10) 0.063(6) Uani 0.945(3) 1 d P 1
H6A H 0.5666 -0.0173 0.3404 0.095 Uiso 0.945(3) 1 calc PR 1
H6B H 0.5432 -0.1234 0.3634 0.095 Uiso 0.945(3) 1 calc PR 1
H6C H 0.5467 -0.0297 0.4106 0.095 Uiso 0.945(3) 1 calc PR 1
C7 C 0.4221(11) -0.0718(14) 0.3816(10) 0.065(6) Uani 0.945(3) 1 d P 1
H7A H 0.3789 -0.0531 0.3654 0.098 Uiso 0.945(3) 1 calc PR 1
H7B H 0.4313 -0.0493 0.4257 0.098 Uiso 0.945(3) 1 calc PR 1
H7C H 0.4265 -0.1446 0.3798 0.098 Uiso 0.945(3) 1 calc PR 1
C8 C 0.5181(10) 0.1727(12) 0.2926(8) 0.050(5) Uani 0.945(3) 1 d P 1
H8 H 0.5588 0.1628 0.3202 0.06 Uiso 0.945(3) 1 calc PR 1
C9 C 0.5246(12) 0.1183(17) 0.2255(9) 0.070(6) Uani 0.945(3) 1 d P 1
H9A H 0.5284 0.046 0.2321 0.105 Uiso 0.945(3) 1 calc PR 1
H9B H 0.5622 0.1433 0.2081 0.105 Uiso 0.945(3) 1 calc PR 1
H9C H 0.4873 0.1326 0.1956 0.105 Uiso 0.945(3) 1 calc PR 1
C10 C 0.5127(16) 0.2787(18) 0.2782(11) 0.095(9) Uani 0.945(3) 1 d P 1
H10A H 0.5088 0.3161 0.3173 0.142 Uiso 0.945(3) 1 calc PR 1
H10B H 0.4753 0.2904 0.2477 0.142 Uiso 0.945(3) 1 calc PR 1
H10C H 0.5503 0.3011 0.2597 0.142 Uiso 0.945(3) 1 calc PR 1
C11 C 0.3727(8) 0.1385(17) 0.2994(10) 0.060(6) Uani 0.945(3) 1 d P 1
H11 H 0.3454 0.1062 0.3288 0.072 Uiso 0.945(3) 1 calc PR 1
C12 C 0.3566(9) 0.0868(19) 0.2346(12) 0.077(7) Uani 0.945(3) 1 d P 1
H12A H 0.3703 0.017 0.2378 0.116 Uiso 0.945(3) 1 calc PR 1
H12B H 0.3781 0.1212 0.2024 0.116 Uiso 0.945(3) 1 calc PR 1
H12C H 0.311 0.0894 0.2225 0.116 Uiso 0.945(3) 1 calc PR 1
C13 C 0.3504(13) 0.2526(18) 0.2933(12) 0.086(8) Uani 0.945(3) 1 d P 1
H13A H 0.3604 0.2862 0.3344 0.129 Uiso 0.945(3) 1 calc PR 1
H13B H 0.3048 0.2552 0.2808 0.129 Uiso 0.945(3) 1 calc PR 1
H13C H 0.3722 0.2863 0.261 0.129 Uiso 0.945(3) 1 calc PR 1
C14 C 0.4158(7) 0.4689(11) 0.4835(8) 0.034(4) Uani 0.945(3) 1 d P 1
C15 C 0.4327(8) 0.4672(13) 0.4184(6) 0.034(4) Uani 0.945(3) 1 d P 1
H15 H 0.4023 0.4661 0.382 0.041 Uiso 0.945(3) 1 calc PR 1
C16 C 0.4958(8) 0.4673(11) 0.4148(6) 0.028(3) Uani 0.945(3) 1 d P 1
H16 H 0.5159 0.468 0.377 0.034 Uiso 0.945(3) 1 calc PR 1
C17 C 0.5267(6) 0.4661(9) 0.4799(7) 0.022(3) Uani 0.945(3) 1 d P 1
C18 C 0.2736(7) 0.4663(15) 0.4464(9) 0.050(5) Uani 0.945(3) 1 d P 1
H18 H 0.2855 0.4847 0.4036 0.06 Uiso 0.945(3) 1 calc PR 1
C19 C 0.2651(11) 0.3512(15) 0.4477(16) 0.092(9) Uani 0.945(3) 1 d P 1
H19A H 0.3053 0.3187 0.4424 0.139 Uiso 0.945(3) 1 calc PR 1
H19B H 0.2333 0.3309 0.413 0.139 Uiso 0.945(3) 1 calc PR 1
H19C H 0.2515 0.3312 0.4885 0.139 Uiso 0.945(3) 1 calc PR 1
C20 C 0.2118(9) 0.5195(18) 0.4549(14) 0.078(7) Uani 0.945(3) 1 d P 1
H20A H 0.218 0.5919 0.4529 0.117 Uiso 0.945(3) 1 calc PR 1
H20B H 0.1985 0.5016 0.4962 0.117 Uiso 0.945(3) 1 calc PR 1
H20C H 0.1793 0.499 0.4209 0.117 Uiso 0.945(3) 1 calc PR 1
C21 C 0.3326(8) 0.4799(13) 0.5940(8) 0.041(4) Uani 0.945(3) 1 d P 1
H21 H 0.3681 0.5154 0.6196 0.049 Uiso 0.945(3) 1 calc PR 1
C22 C 0.3414(13) 0.3651(17) 0.6091(12) 0.080(7) Uani 0.945(3) 1 d P 1
H22A H 0.3807 0.3417 0.5943 0.12 Uiso 0.945(3) 1 calc PR 1
H22B H 0.3058 0.3278 0.5872 0.12 Uiso 0.945(3) 1 calc PR 1
H22C H 0.3431 0.3545 0.6551 0.12 Uiso 0.945(3) 1 calc PR 1
C23 C 0.2697(8) 0.5202(17) 0.6171(9) 0.057(5) Uani 0.945(3) 1 d P 1
H23A H 0.2656 0.5918 0.6079 0.085 Uiso 0.945(3) 1 calc PR 1
H23B H 0.2707 0.5092 0.663 0.085 Uiso 0.945(3) 1 calc PR 1
H23C H 0.2338 0.4845 0.5946 0.085 Uiso 0.945(3) 1 calc PR 1
C24 C 0.3394(8) 0.6544(12) 0.5028(8) 0.042(4) Uani 0.945(3) 1 d P 1
H24 H 0.2984 0.6777 0.5158 0.051 Uiso 0.945(3) 1 calc PR 1
C25 C 0.3414(9) 0.6917(13) 0.4383(11) 0.058(6) Uani 0.945(3) 1 d P 1
H25A H 0.3076 0.6605 0.4098 0.087 Uiso 0.945(3) 1 calc PR 1
H25B H 0.3822 0.6754 0.424 0.087 Uiso 0.945(3) 1 calc PR 1
H25C H 0.3356 0.7644 0.4378 0.087 Uiso 0.945(3) 1 calc PR 1
C26 C 0.3897(12) 0.7013(14) 0.5496(12) 0.070(6) Uani 0.945(3) 1 d P 1
H26A H 0.3866 0.6744 0.5922 0.105 Uiso 0.945(3) 1 calc PR 1
H26B H 0.3837 0.7739 0.55 0.105 Uiso 0.945(3) 1 calc PR 1
H26C H 0.4313 0.686 0.5369 0.105 Uiso 0.945(3) 1 calc PR 1
Pd1A Pd 0.4678(12) 0.314(3) 0.5549(12) 0.06 Uiso 0.055(3) 1 d P 1
Pd2 Pd 0.46196(9) 0.48022(14) 0.04930(9) 0.0483(7) Uani 0.717(5) 1 d P 2
Si3 Si 0.3372(2) 0.2882(4) 0.0114(3) 0.0247(13) Uani 0.717(5) 1 d P 2
Si4 Si 0.5227(3) 0.6801(4) 0.1666(2) 0.0259(12) Uani 0.717(5) 1 d P 2
C27 C 0.4944(9) 0.6365(15) 0.0845(9) 0.029(4) Uiso 0.717(5) 1 d P 2
C28 C 0.4219(10) 0.6299(17) 0.0511(10) 0.037(5) Uiso 0.717(5) 1 d P 2
H28 H 0.387 0.6283 0.0751 0.044 Uiso 0.717(5) 1 calc PR 2
C29 C 0.4159(8) 0.6272(14) -0.0057(8) 0.020(4) Uiso 0.717(5) 1 d P 2
H29 H 0.3766 0.6203 -0.0314 0.025 Uiso 0.717(5) 1 calc PR 2
C30 C 0.4812(10) 0.6366(18) -0.0325(10) 0.039(5) Uiso 0.717(5) 1 d P 2
C31 C 0.6054(10) 0.6356(17) 0.1950(10) 0.039(5) Uiso 0.717(5) 1 d P 2
H31 H 0.6301 0.6451 0.1581 0.047 Uiso 0.717(5) 1 calc PR 2
C32 C 0.6101(17) 0.522(3) 0.2112(17) 0.087(10) Uiso 0.717(5) 1 d P 2
H32A H 0.5927 0.4827 0.174 0.13 Uiso 0.717(5) 1 calc PR 2
H32B H 0.5863 0.5072 0.247 0.13 Uiso 0.717(5) 1 calc PR 2
H32C H 0.6544 0.5033 0.2226 0.13 Uiso 0.717(5) 1 calc PR 2
C33 C 0.6366(16) 0.698(3) 0.2462(16) 0.080(9) Uiso 0.717(5) 1 d P 2
H33A H 0.6342 0.7681 0.2333 0.121 Uiso 0.717(5) 1 calc PR 2
H33B H 0.6809 0.6779 0.2548 0.121 Uiso 0.717(5) 1 calc PR 2
H33C H 0.6158 0.6889 0.2848 0.121 Uiso 0.717(5) 1 calc PR 2
C34 C 0.5189(7) 0.8227(16) 0.1622(7) 0.021(3) Uiso 0.717(5) 1 d P 2
H34 H 0.5311 0.8478 0.2064 0.025 Uiso 0.717(5) 1 calc PR 2
C35 C 0.4520(11) 0.8609(18) 0.1420(11) 0.044(5) Uiso 0.717(5) 1 d P 2
H35A H 0.4231 0.8325 0.17 0.066 Uiso 0.717(5) 1 calc PR 2
H35B H 0.4387 0.8408 0.0979 0.066 Uiso 0.717(5) 1 calc PR 2
H35C H 0.4514 0.934 0.145 0.066 Uiso 0.717(5) 1 calc PR 2
C36 C 0.5675(12) 0.870(2) 0.1189(12) 0.052(6) Uiso 0.717(5) 1 d P 2
H36A H 0.6101 0.8466 0.1337 0.078 Uiso 0.717(5) 1 calc PR 2
H36B H 0.566 0.943 0.1218 0.078 Uiso 0.717(5) 1 calc PR 2
H36C H 0.5563 0.8494 0.0746 0.078 Uiso 0.717(5) 1 calc PR 2
C37 C 0.4627(10) 0.6358(17) 0.2217(9) 0.036(5) Uiso 0.717(5) 1 d P 2
H37 H 0.4209 0.659 0.2008 0.044 Uiso 0.717(5) 1 calc PR 2
C38 C 0.4698(12) 0.683(2) 0.2837(12) 0.053(6) Uiso 0.717(5) 1 d P 2
H38A H 0.4721 0.7557 0.2785 0.079 Uiso 0.717(5) 1 calc PR 2
H38B H 0.5086 0.6591 0.3083 0.079 Uiso 0.717(5) 1 calc PR 2
H38C H 0.4336 0.6663 0.3062 0.079 Uiso 0.717(5) 1 calc PR 2
C39 C 0.4562(16) 0.528(2) 0.2288(15) 0.077(9) Uiso 0.717(5) 1 d P 2
H39A H 0.4504 0.4963 0.1867 0.115 Uiso 0.717(5) 1 calc PR 2
H39B H 0.4196 0.5133 0.2514 0.115 Uiso 0.717(5) 1 calc PR 2
H39C H 0.4943 0.5008 0.2532 0.115 Uiso 0.717(5) 1 calc PR 2
C40 C 0.4209(8) 0.3273(16) 0.0233(8) 0.027(4) Uiso 0.717(5) 1 d P 2
C41 C 0.4676(9) 0.3295(17) -0.0165(9) 0.032(4) Uiso 0.717(5) 1 d P 2
C42 C 0.4808(7) 0.3362(13) -0.0824(7) 0.017(4) Uiso 0.717(5) 1 d P 2
H42 H 0.4488 0.3411 -0.1173 0.02 Uiso 0.717(5) 1 calc PR 2
C43 C 0.5355(9) 0.3349(17) -0.0882(9) 0.037(5) Uiso 0.717(5) 1 d P 2
H43 H 0.5513 0.3381 -0.1283 0.044 Uiso 0.717(5) 1 calc PR 2
C44 C 0.3386(10) 0.1476(17) -0.0038(9) 0.036(5) Uiso 0.717(5) 1 d P 2
H44 H 0.2958 0.1214 0.0018 0.043 Uiso 0.717(5) 1 calc PR 2
C45 C 0.3822(13) 0.093(2) 0.0383(13) 0.062(7) Uiso 0.717(5) 1 d P 2
H45A H 0.3752 0.1085 0.0823 0.093 Uiso 0.717(5) 1 calc PR 2
H45B H 0.4251 0.1127 0.0314 0.093 Uiso 0.717(5) 1 calc PR 2
H45C H 0.3764 0.0217 0.0303 0.093 Uiso 0.717(5) 1 calc PR 2
C46 C 0.3506(14) 0.124(3) -0.0703(14) 0.071(8) Uiso 0.717(5) 1 d P 2
H46A H 0.3212 0.1613 -0.1003 0.106 Uiso 0.717(5) 1 calc PR 2
H46B H 0.3445 0.0519 -0.078 0.106 Uiso 0.717(5) 1 calc PR 2
H46C H 0.3939 0.1419 -0.0763 0.106 Uiso 0.717(5) 1 calc PR 2
C47 C 0.3118(12) 0.309(2) 0.0940(11) 0.059(6) Uiso 0.717(5) 1 d P 2
H47 H 0.3454 0.2776 0.1242 0.071 Uiso 0.717(5) 1 calc PR 2
C48 C 0.304(2) 0.405(3) 0.1179(19) 0.101(12) Uiso 0.717(5) 1 d P 2
H48A H 0.3413 0.4448 0.114 0.151 Uiso 0.717(5) 1 calc PR 2
H48B H 0.2966 0.4001 0.1628 0.151 Uiso 0.717(5) 1 calc PR 2
H48C H 0.2671 0.4365 0.0937 0.151 Uiso 0.717(5) 1 calc PR 2
C49 C 0.2474(13) 0.252(2) 0.1053(13) 0.062(7) Uiso 0.717(5) 1 d P 2
H49A H 0.2499 0.1821 0.0918 0.094 Uiso 0.717(5) 1 calc PR 2
H49B H 0.2116 0.2845 0.0803 0.094 Uiso 0.717(5) 1 calc PR 2
H49C H 0.2415 0.2544 0.1505 0.094 Uiso 0.717(5) 1 calc PR 2
C50 C 0.2853(12) 0.345(2) -0.0534(12) 0.059(7) Uiso 0.717(5) 1 d P 2
H50 H 0.3069 0.3314 -0.0921 0.071 Uiso 0.717(5) 1 calc PR 2
C51 C 0.2201(13) 0.301(3) -0.0696(14) 0.073(8) Uiso 0.717(5) 1 d P 2
H51A H 0.2222 0.228 -0.0649 0.11 Uiso 0.717(5) 1 calc PR 2
H51B H 0.2043 0.3177 -0.1137 0.11 Uiso 0.717(5) 1 calc PR 2
H51C H 0.1917 0.3283 -0.0408 0.11 Uiso 0.717(5) 1 calc PR 2
C52 C 0.279(2) 0.437(4) -0.053(2) 0.135(17) Uiso 0.717(5) 1 d P 2
H52A H 0.3202 0.4689 -0.0442 0.202 Uiso 0.717(5) 1 calc PR 2
H52B H 0.2523 0.4561 -0.0203 0.202 Uiso 0.717(5) 1 calc PR 2
H52C H 0.2589 0.4593 -0.0948 0.202 Uiso 0.717(5) 1 calc PR 2
Pd2A Pd 0.4479(2) 0.4874(5) -0.0443(2) 0.056(2) Uiso 0.283(5) 1 d P 2

loop_
_atom_site_aniso_label
_atom_site_aniso_U_11
_atom_site_aniso_U_22
_atom_site_aniso_U_33
_atom_site_aniso_U_23
_atom_site_aniso_U_13
_atom_site_aniso_U_12
Pd1 0.0383(7) 0.0265(7) 0.0617(8) -0.0028(7) 0.0026(6) 0.0020(6)
Si1 0.041(2) 0.023(2) 0.039(2) -0.0046(18) -0.0007(19) 0.000(2)
Si2 0.019(2) 0.024(2) 0.061(3) 0.0003(19) 0.0129(19) 0.0026(18)
C1 0.057(11) 0.007(7) 0.045(9) 0.002(6) 0.009(8) 0.008(8)
C2 0.010(7) 0.020(9) 0.105(16) 0.000(9) 0.011(8) 0.004(7)
C3 0.025(8) 0.016(7) 0.037(8) -0.004(6) 0.015(6) 0.001(6)
C4 0.020(8) 0.003(7) 0.075(11) -0.007(7) 0.004(7) -0.002(6)
C5 0.057(10) 0.019(8) 0.048(9) -0.001(7) 0.011(8) 0.013(8)
C6 0.073(14) 0.045(12) 0.070(13) 0.000(10) 0.003(11) -0.008(11)
C7 0.099(16) 0.024(10) 0.072(13) 0.013(9) 0.009(12) -0.033(11)
C8 0.086(14) 0.018(8) 0.048(10) -0.003(7) 0.012(9) -0.033(9)
C9 0.115(18) 0.058(13) 0.044(10) -0.015(9) 0.043(11) 0.008(13)
C10 0.17(3) 0.065(15) 0.050(12) 0.003(10) 0.035(15) -0.040(17)
C11 0.035(10) 0.077(15) 0.068(12) -0.028(11) 0.004(9) -0.015(10)
C12 0.032(10) 0.090(18) 0.102(17) -0.030(14) -0.022(11) 0.023(11)
C13 0.106(19) 0.066(16) 0.079(15) -0.018(12) -0.017(14) 0.045(15)
C14 0.025(8) 0.008(7) 0.068(11) -0.004(7) 0.005(7) -0.001(7)
C15 0.048(10) 0.034(9) 0.017(7) -0.009(7) -0.009(6) 0.008(8)
C16 0.049(10) 0.011(7) 0.023(7) 0.009(6) 0.000(6) -0.001(7)
C17 0.015(7) 0.003(6) 0.053(9) -0.004(6) 0.030(7) 0.015(6)
C18 0.031(9) 0.050(12) 0.066(11) -0.037(10) -0.006(8) -0.001(9)
C19 0.064(14) 0.018(10) 0.20(3) -0.037(13) 0.036(16) -0.015(10)
C20 0.027(10) 0.068(15) 0.14(2) -0.028(14) 0.016(11) -0.011(10)
C21 0.046(9) 0.023(8) 0.055(9) 0.009(8) 0.013(8) 0.010(8)
C22 0.109(19) 0.048(13) 0.087(16) 0.026(12) 0.030(14) 0.001(13)
C23 0.038(10) 0.080(15) 0.059(11) -0.013(10) 0.033(9) 0.000(10)
C24 0.044(10) 0.021(8) 0.065(11) -0.009(8) 0.023(8) 0.021(8)
C25 0.050(11) 0.021(9) 0.109(16) 0.027(10) 0.030(11) 0.008(8)
C26 0.092(17) 0.018(9) 0.099(16) -0.019(10) 0.002(13) -0.003(10)
Pd2 0.0504(12) 0.0383(12) 0.0589(12) -0.0054(9) 0.0175(9) -0.0035(9)
Si3 0.007(2) 0.021(3) 0.047(3) 0.000(2) 0.009(2) -0.002(2)
Si4 0.055(3) 0.010(2) 0.012(2) -0.0017(18) 0.002(2) 0.006(2)

loop_
_atom_type_symbol
_atom_type_description
_atom_type_scat_dispersion_real
_atom_type_scat_dispersion_imag
_atom_type_scat_source
C C 0.0033 0.0016 'International Tables Vol C Tables 4.2.6.8 and 6.1.1.4'
H H 0 0 'International Tables Vol C Tables 4.2.6.8 and 6.1.1.4'
Pd Pd -0.9988 1.0072 'International Tables Vol C Tables 4.2.6.8 and 6.1.1.4'
Si Si 0.0817 0.0704 'International Tables Vol C Tables 4.2.6.8 and 6.1.1.4'

loop_
_geom_angle_atom_site_label_1
_geom_angle_atom_site_label_2
_geom_angle_atom_site_label_3
_geom_angle
_geom_angle_site_symmetry_1
_geom_angle_site_symmetry_3
Pd1A Pd1 Pd1A 90.9(10) 2_656 .
Pd1A Pd1 C15 92.9(12) 2_656 .
Pd1A Pd1 C15 113.6(12) . .
Pd1A Pd1 C2 112.1(13) 2_656 .
Pd1A Pd1 C2 91.2(12) . .
C15 Pd1 C2 144.8(6) . .
Pd1A Pd1 C1 76.6(13) 2_656 .
Pd1A Pd1 C1 108.2(12) . .
C15 Pd1 C1 137.0(5) . .
C2 Pd1 C1 39.1(6) . .
Pd1A Pd1 C14 111.3(13) 2_656 .
Pd1A Pd1 C14 78.9(12) . .
C15 Pd1 C14 38.9(6) . .
C2 Pd1 C14 135.6(5) . .
C1 Pd1 C14 169.6(6) . .
Pd1A Pd1 C17 84.8(11) 2_656 2_656
Pd1A Pd1 C17 57.0(12) . 2_656
C15 Pd1 C17 57.5(5) . 2_656
C2 Pd1 C17 145.1(6) . 2_656
C1 Pd1 C17 156.3(6) . 2_656
C14 Pd1 C17 34.0(5) . 2_656
Pd1A Pd1 C3 107.6(11) 2_656 .
Pd1A Pd1 C3 57.9(11) . .
C15 Pd1 C3 157.3(5) . .
C2 Pd1 C3 33.3(6) . .
C1 Pd1 C3 60.0(5) . .
C14 Pd1 C3 121.1(6) . .
C17 Pd1 C3 113.7(5) 2_656 .
Pd1A Pd1 C4 55.7(12) 2_656 .
Pd1A Pd1 C4 81.1(11) . .
C15 Pd1 C4 146.6(6) . .
C2 Pd1 C4 57.8(5) . .
C1 Pd1 C4 34.3(6) . .
C14 Pd1 C4 155.9(6) . .
C17 Pd1 C4 122.2(5) 2_656 .
C3 Pd1 C4 56.0(5) . .
Pd1A Pd1 C16 60.0(12) 2_656 .
Pd1A Pd1 C16 108.4(11) . .
C15 Pd1 C16 33.0(6) . .
C2 Pd1 C16 158.4(6) . .
C1 Pd1 C16 122.4(6) . .
C14 Pd1 C16 60.0(5) . .
C17 Pd1 C16 56.5(4) 2_656 .
C3 Pd1 C16 163.1(5) . .
C4 Pd1 C16 115.1(5) . .
Pd1A Pd1 Pd1 47.9(7) 2_656 2_656
Pd1A Pd1 Pd1 43.1(7) . 2_656
C15 Pd1 Pd1 107.7(4) . 2_656
C2 Pd1 Pd1 107.4(5) . 2_656
C1 Pd1 Pd1 95.8(5) . 2_656
C14 Pd1 Pd1 94.5(4) . 2_656
C17 Pd1 Pd1 60.7(3) 2_656 2_656
C3 Pd1 Pd1 80.6(4) . 2_656
C4 Pd1 Pd1 61.6(4) . 2_656
C16 Pd1 Pd1 82.5(3) . 2_656
C11 Si1 C8 116.4(10) . .
C11 Si1 C1 105.6(8) . .
C8 Si1 C1 112.0(8) . .
C11 Si1 C5 107.5(9) . .
C8 Si1 C5 108.2(8) . .
C1 Si1 C5 106.6(7) . .
C18 Si2 C21 118.1(9) . .
C18 Si2 C24 108.0(9) . .
C21 Si2 C24 107.1(8) . .
C18 Si2 C14 107.5(7) . .
C21 Si2 C14 109.7(7) . .
C24 Si2 C14 105.7(7) . .
C4 C1 C2 104.0(14) . .
C4 C1 Si1 126.3(13) . .
C2 C1 Si1 124.7(13) . .
C4 C1 Pd1 83.3(9) . .
C2 C1 Pd1 70.1(9) . .
Si1 C1 Pd1 130.7(8) . .
C4 C1 Pd1A 55.4(10) . 2_656
C2 C1 Pd1A 112.2(12) . 2_656
Si1 C1 Pd1A 114.4(9) . 2_656
Pd1 C1 Pd1A 46.2(7) . 2_656
C3 C2 C1 111.7(14) . .
C3 C2 Pd1 84.2(10) . .
C1 C2 Pd1 70.8(9) . .
C2 C3 C4 111.6(14) . 2_656
C2 C3 Pd1A 114.2(13) . .
C4 C3 Pd1A 66.9(11) 2_656 .
C2 C3 Pd1 62.5(9) . .
C4 C3 Pd1 84.2(9) 2_656 .
Pd1A C3 Pd1 51.8(8) . .
C3 C4 C1 147.3(17) 2_656 .
C3 C4 C4 103.9(16) 2_656 2_656
C1 C4 C4 108.7(15) . 2_656
C3 C4 Pd1A 76.1(11) 2_656 2_656
C1 C4 Pd1A 91.3(12) . 2_656
C4 C4 Pd1A 106.6(9) 2_656 2_656
C3 C4 Pd1 121.4(10) 2_656 .
C1 C4 Pd1 62.4(8) . .
C4 C4 Pd1 80.4(7) 2_656 .
Pd1A C4 Pd1 48.1(8) 2_656 .
C7 C5 C6 110.4(15) . .
C7 C5 Si1 111.0(12) . .
C6 C5 Si1 112.6(13) . .
C10 C8 C9 105.5(16) . .
C10 C8 Si1 116.5(18) . .
C9 C8 Si1 112.9(12) . .
C12 C11 C13 108.8(19) . .
C12 C11 Si1 113.8(13) . .
C13 C11 Si1 116.0(14) . .
C17 C14 C15 103.3(12) 2_656 .
C17 C14 Si2 127.7(12) 2_656 .
C15 C14 Si2 125.5(12) . .
C17 C14 Pd1 81.7(9) 2_656 .
C15 C14 Pd1 69.0(9) . .
Si2 C14 Pd1 129.7(8) . .
C16 C15 C14 114.0(12) . .
C16 C15 Pd1 86.6(10) . .
C14 C15 Pd1 72.1(9) . .
C15 C16 C17 107.0(12) . .
C15 C16 Pd1A 107.2(13) . 2_656
C17 C16 Pd1A 67.5(10) . 2_656
C15 C16 Pd1 60.4(9) . .
C17 C16 Pd1 79.6(8) . .
Pd1A C16 Pd1 46.9(7) 2_656 .
C14 C17 C16 144.2(13) 2_656 .
C14 C17 C17 111.6(17) 2_656 2_656
C16 C17 C17 104.1(15) . 2_656
C14 C17 Pd1A 97.9(11) 2_656 2_656
C16 C17 Pd1A 74.1(11) . 2_656
C17 C17 Pd1A 105.4(8) 2_656 2_656
C14 C17 Pd1 64.3(8) 2_656 2_656
C16 C17 Pd1 125.6(9) . 2_656
C17 C17 Pd1 81.1(7) 2_656 2_656
Pd1A C17 Pd1 53.0(8) 2_656 2_656
C20 C18 C19 110.9(17) . .
C20 C18 Si2 109.5(13) . .
C19 C18 Si2 113.2(16) . .
C22 C21 C23 110.9(16) . .
C22 C21 Si2 114.0(13) . .
C23 C21 Si2 111.2(12) . .
C25 C24 C26 112.2(17) . .
C25 C24 Si2 113.5(12) . .
C26 C24 Si2 113.2(13) . .
Pd1 Pd1A Pd1 89.1(10) 2_656 .
Pd1 Pd1A C4 76.2(12) 2_656 2_656
Pd1 Pd1A C4 80.8(12) . 2_656
Pd1 Pd1A C17 81.0(13) 2_656 2_656
Pd1 Pd1A C17 70.0(11) . 2_656
C4 Pd1A C17 143.1(14) 2_656 2_656
Pd1 Pd1A C3 111.1(16) 2_656 .
Pd1 Pd1A C3 70.3(10) . .
C4 Pd1A C3 36.9(9) 2_656 .
C17 Pd1A C3 138.2(13) 2_656 .
Pd1 Pd1A C16 73.1(12) 2_656 2_656
Pd1 Pd1A C16 107.4(16) . 2_656
C4 Pd1A C16 147.9(14) 2_656 2_656
C17 Pd1A C16 38.3(9) 2_656 2_656
C3 Pd1A C16 174.9(16) . 2_656
Pd1 Pd1A C1 57.2(9) 2_656 2_656
Pd1 Pd1A C1 106.8(14) . 2_656
C4 Pd1A C1 33.3(8) 2_656 2_656
C17 Pd1A C1 138.2(13) 2_656 2_656
C3 Pd1A C1 67.4(12) . 2_656
C16 Pd1A C1 117.7(12) 2_656 2_656
Pd1 Pd1A Pd1A 46.9(7) 2_656 2_656
Pd1 Pd1A Pd1A 42.2(7) . 2_656
C4 Pd1A Pd1A 72.3(9) 2_656 2_656
C17 Pd1A Pd1A 70.9(8) 2_656 2_656
C3 Pd1A Pd1A 88.3(9) . 2_656
C16 Pd1A Pd1A 92.8(8) 2_656 2_656
C1 Pd1A Pd1A 79.9(9) 2_656 2_656
Pd2A Pd2 Pd2A 88.9(2) 2_655 .
Pd2A Pd2 C43 94.9(6) 2_655 2_655
Pd2A Pd2 C43 115.5(6) . 2_655
Pd2A Pd2 C28 110.4(6) 2_655 .
Pd2A Pd2 C28 87.5(6) . .
C43 Pd2 C28 146.4(8) 2_655 .
Pd2A Pd2 C40 112.9(5) 2_655 .
Pd2A Pd2 C40 77.9(5) . .
C43 Pd2 C40 41.9(7) 2_655 .
C28 Pd2 C40 133.7(7) . .
Pd2A Pd2 C27 73.0(5) 2_655 .
Pd2A Pd2 C27 106.6(5) . .
C43 Pd2 C27 135.9(7) 2_655 .
C28 Pd2 C27 42.6(8) . .
C40 Pd2 C27 172.9(7) . .
Pd2A Pd2 C42 64.6(4) 2_655 2_655
Pd2A Pd2 C42 110.7(4) . 2_655
C43 Pd2 C42 30.4(7) 2_655 2_655
C28 Pd2 C42 160.4(7) . 2_655
C40 Pd2 C42 60.4(6) . 2_655
C27 Pd2 C42 121.5(6) . 2_655
Pd2A Pd2 C29 106.5(4) 2_655 .
Pd2A Pd2 C29 58.2(4) . .
C43 Pd2 C29 157.2(7) 2_655 .
C28 Pd2 C29 29.3(7) . .
C40 Pd2 C29 119.2(6) . .
C27 Pd2 C29 60.7(6) . .
C42 Pd2 C29 167.0(5) 2_655 .
Pd2A Pd2 C41 84.1(5) 2_655 .
Pd2A Pd2 C41 58.9(5) . .
C43 Pd2 C41 57.6(7) 2_655 .
C28 Pd2 C41 143.8(7) . .
C40 Pd2 C41 33.5(6) . .
C27 Pd2 C41 153.6(6) . .
C42 Pd2 C41 55.8(6) 2_655 .
C29 Pd2 C41 115.8(6) . .
Pd2A Pd2 C30 56.1(6) 2_655 2_655
Pd2A Pd2 C30 80.5(5) . 2_655
C43 Pd2 C30 147.9(8) 2_655 2_655
C28 Pd2 C30 54.8(8) . 2_655
C40 Pd2 C30 156.0(7) . 2_655
C27 Pd2 C30 30.6(7) . 2_655
C42 Pd2 C30 119.4(7) 2_655 2_655
C29 Pd2 C30 54.9(7) . 2_655
C41 Pd2 C30 123.9(7) . 2_655
Pd2A Pd2 Pd2 45.00(15) 2_655 2_655
Pd2A Pd2 Pd2 44.21(15) . 2_655
C43 Pd2 Pd2 107.5(6) 2_655 2_655
C28 Pd2 Pd2 106.1(6) . 2_655
C40 Pd2 Pd2 93.5(4) . 2_655
C27 Pd2 Pd2 93.5(5) . 2_655
C42 Pd2 Pd2 83.9(4) 2_655 2_655
C29 Pd2 Pd2 83.2(4) . 2_655
C41 Pd2 Pd2 60.4(5) . 2_655
C30 Pd2 Pd2 63.4(5) 2_655 2_655
C50 Si3 C40 118.6(11) . .
C50 Si3 C47 114.5(12) . .
C40 Si3 C47 101.8(10) . .
C50 Si3 C44 107.6(11) . .
C40 Si3 C44 105.5(9) . .
C47 Si3 C44 108.1(12) . .
C27 Si4 C31 112.9(9) . .
C27 Si4 C34 105.0(8) . .
C31 Si4 C34 111.3(9) . .
C27 Si4 C37 107.5(9) . .
C31 Si4 C37 111.9(9) . .
C34 Si4 C37 108.0(8) . .
C30 C27 C28 95.1(17) 2_655 .
C30 C27 Si4 133.1(17) 2_655 .
C28 C27 Si4 127.7(13) . .
C30 C27 Pd2 81.9(15) 2_655 .
C28 C27 Pd2 64.8(11) . .
Si4 C27 Pd2 129.7(10) . .
C30 C27 Pd2A 56.5(13) 2_655 2_655
C28 C27 Pd2A 106.6(12) . 2_655
Si4 C27 Pd2A 116.0(9) . 2_655
Pd2 C27 Pd2A 47.0(4) . 2_655
C29 C28 C27 115.2(18) . .
C29 C28 Pd2 87.3(15) . .
C27 C28 Pd2 72.6(11) . .
C28 C29 C30 111.2(18) . .
C28 C29 Pd2A 113.5(16) . .
C30 C29 Pd2A 66.7(11) . .
C28 C29 Pd2 63.4(13) . .
C30 C29 Pd2 84.8(12) . .
Pd2A C29 Pd2 50.2(4) . .
C27 C30 C30 124(3) 2_655 2_655
C27 C30 C29 141(2) 2_655 .
C30 C30 C29 94(2) 2_655 .
C27 C30 Pd2A 93.6(16) 2_655 .
C30 C30 Pd2A 104.1(7) 2_655 .
C29 C30 Pd2A 70.6(11) . .
C27 C30 Pd2 67.4(14) 2_655 2_655
C30 C30 Pd2 84.9(10) 2_655 2_655
C29 C30 Pd2 117.2(14) . 2_655
Pd2A C30 Pd2 49.4(5) . 2_655
C33 C31 C32 112(2) . .
C33 C31 Si4 112.7(19) . .
C32 C31 Si4 114.3(18) . .
C35 C34 C36 110.8(16) . .
C35 C34 Si4 112.4(14) . .
C36 C34 Si4 113.4(14) . .
C38 C37 C39 110(2) . .
C38 C37 Si4 114.0(16) . .
C39 C37 Si4 116.4(18) . .
C41 C40 C43 97.7(14) . 2_655
C41 C40 Si3 132.7(14) . .
C43 C40 Si3 127.1(13) 2_655 .
C41 C40 Pd2 80.9(13) . .
C43 C40 Pd2 63.6(11) 2_655 .
Si3 C40 Pd2 128.9(10) . .
C40 C41 C42 145.0(17) . .
C40 C41 C41 115(2) . 2_655
C42 C41 C41 100.2(18) . 2_655
C40 C41 Pd2A 93.1(14) . .
C42 C41 Pd2A 74.9(11) . .
C41 C41 Pd2A 105.3(6) 2_655 .
C40 C41 Pd2 65.6(12) . .
C42 C41 Pd2 121.2(14) . .
C41 C41 Pd2 80.6(9) 2_655 .
Pd2A C41 Pd2 49.5(5) . .
C43 C42 C41 113.5(17) . .
C43 C42 Pd2A 112.9(16) . .
C41 C42 Pd2A 67.7(11) . .
C43 C42 Pd2 63.7(13) . 2_655
C41 C42 Pd2 85.2(11) . 2_655
Pd2A C42 Pd2 49.3(4) . 2_655
C42 C43 C40 113.7(17) . 2_655
C42 C43 Pd2 85.9(15) . 2_655
C40 C43 Pd2 74.5(11) 2_655 2_655
C45 C44 C46 108(2) . .
C45 C44 Si3 114.9(18) . .
C46 C44 Si3 112.2(18) . .
C48 C47 C49 104(3) . .
C48 C47 Si3 122(2) . .
C49 C47 Si3 113.6(18) . .
C52 C50 C51 107(3) . .
C52 C50 Si3 118(3) . .
C51 C50 Si3 118(2) . .
Pd2 Pd2A Pd2 90.8(2) 2_655 .
Pd2 Pd2A C30 74.5(6) 2_655 .
Pd2 Pd2A C30 85.3(6) . .
Pd2 Pd2A C29 114.7(5) 2_655 .
Pd2 Pd2A C29 71.6(5) . .
C30 Pd2A C29 42.7(7) . .
Pd2 Pd2A C41 79.0(5) 2_655 .
Pd2 Pd2A C41 71.6(5) . .
C30 Pd2A C41 144.3(8) . .
C29 Pd2A C41 140.8(7) . .
Pd2 Pd2A C42 66.2(4) 2_655 .
Pd2 Pd2A C42 106.8(5) . .
C30 Pd2A C42 138.7(7) . .
C29 Pd2A C42 178.1(6) . .
C41 Pd2A C42 37.4(6) . .
Pd2 Pd2A C27 60.0(5) 2_655 2_655
Pd2 Pd2A C27 110.5(5) . 2_655
C30 Pd2A C27 29.9(7) . 2_655
C29 Pd2A C27 68.7(6) . 2_655
C41 Pd2A C27 138.7(7) . 2_655
C42 Pd2A C27 113.1(6) . 2_655
Pd2 Pd2A Pd2A 45.95(16) 2_655 2_655
Pd2 Pd2A Pd2A 45.13(15) . 2_655
C30 Pd2A Pd2A 71.6(6) . 2_655
C29 Pd2A Pd2A 90.5(5) . 2_655
C41 Pd2A Pd2A 72.8(5) . 2_655
C42 Pd2A Pd2A 89.0(4) . 2_655
C27 Pd2A Pd2A 80.9(5) 2_655 2_655

loop_
_geom_bond_atom_site_label_1
_geom_bond_atom_site_label_2
_geom_bond_distance
_geom_bond_site_symmetry_2
Pd1 Pd1A 1.90(3) 2_656
Pd1 Pd1A 2.07(2) .
Pd1 C15 2.175(17) .
Pd1 C2 2.205(17) .
Pd1 C1 2.216(15) .
Pd1 C14 2.216(15) .
Pd1 C17 2.433(14) 2_656
Pd1 C3 2.474(15) .
Pd1 C4 2.482(15) .
Pd1 C16 2.496(14) .
Pd1 Pd1 2.786(2) 2_656
Si1 C11 1.857(19) .
Si1 C8 1.860(18) .
Si1 C1 1.892(17) .
Si1 C5 1.899(17) .
Si2 C18 1.886(15) .
Si2 C21 1.888(16) .
Si2 C24 1.895(17) .
Si2 C14 1.899(16) .
C1 C4 1.41(2) .
C1 C2 1.48(2) .
C1 Pd1A 2.56(4) 2_656
C2 C3 1.37(3) .
C3 C4 1.38(2) 2_656
C3 Pd1A 2.23(4) .
C4 C3 1.38(2) 2_656
C4 C4 1.58(4) 2_656
C4 Pd1A 2.11(4) 2_656
C5 C7 1.53(3) .
C5 C6 1.57(3) .
C8 C10 1.45(3) .
C8 C9 1.62(2) .
C11 C12 1.54(3) .
C11 C13 1.60(3) .
C14 C17 1.38(2) 2_656
C14 C15 1.46(2) .
C15 C16 1.36(2) .
C16 C17 1.46(2) .
C16 Pd1A 2.26(4) 2_656
C17 C14 1.38(2) 2_656
C17 C17 1.50(2) 2_656
C17 Pd1A 2.17(4) 2_656
C17 Pd1 2.433(14) 2_656
C18 C20 1.53(3) .
C18 C19 1.55(3) .
C21 C22 1.58(3) .
C21 C23 1.58(2) .
C24 C25 1.46(3) .
C24 C26 1.51(3) .
Pd1A Pd1 1.90(3) 2_656
Pd1A C4 2.11(4) 2_656
Pd1A C17 2.17(4) 2_656
Pd1A C16 2.26(4) 2_656
Pd1A C1 2.56(4) 2_656
Pd1A Pd1A 2.83(5) 2_656
Pd2 Pd2A 1.944(5) 2_655
Pd2 Pd2A 1.971(5) .
Pd2 C43 2.11(2) 2_655
Pd2 C28 2.18(2) .
Pd2 C40 2.27(2) .
Pd2 C27 2.30(2) .
Pd2 C42 2.347(17) 2_655
Pd2 C29 2.436(18) .
Pd2 C41 2.46(2) .
Pd2 C30 2.47(2) 2_655
Pd2 Pd2 2.787(3) 2_655
Si3 C50 1.83(3) .
Si3 C40 1.856(18) .
Si3 C47 1.91(2) .
Si3 C44 1.91(2) .
Si4 C27 1.867(19) .
Si4 C31 1.90(2) .
Si4 C34 1.91(2) .
Si4 C37 1.92(2) .
C27 C30 1.27(3) 2_655
C27 C28 1.63(3) .
C27 Pd2A 2.54(2) 2_655
C28 C29 1.19(3) .
C29 C30 1.57(3) .
C29 Pd2A 2.182(19) .
C30 C27 1.27(3) 2_655
C30 C30 1.51(4) 2_655
C30 Pd2A 2.12(3) .
C30 Pd2 2.47(2) 2_655
C31 C33 1.47(4) .
C31 C32 1.56(4) .
C34 C35 1.53(3) .
C34 C36 1.59(3) .
C37 C38 1.45(3) .
C37 C39 1.46(4) .
C40 C41 1.38(3) .
C40 C43 1.57(3) 2_655
C41 C42 1.46(2) .
C41 C41 1.48(4) 2_655
C41 Pd2A 2.22(2) .
C42 C43 1.19(3) .
C42 Pd2A 2.317(18) .
C42 Pd2 2.347(17) 2_655
C43 C40 1.57(3) 2_655
C43 Pd2 2.11(2) 2_655
C44 C45 1.41(3) .
C44 C46 1.49(3) .
C47 C48 1.39(5) .
C47 C49 1.62(4) .
C50 C52 1.24(5) .
C50 C51 1.52(4) .
Pd2A Pd2 1.944(5) 2_655
Pd2A C27 2.54(2) 2_655
Pd2A Pd2A 2.742(9) 2_655
